data_8102088
loop_
_publ_author_name
'Lou, Qi-Zheng'
'Zhang, Bi-Song'

_publ_section_title
;
Crystal structure of bis(1,10-phenanthroline-N,N')-bis(2-indolylformato)-
cadmium(II) hydrate, Cd(C~9~H~7~NO~2~)~2~(C~12~H~8~N~2~)~2~ &#x00B7; 
3.5H~2~O
;
_journal_issue 3
_journal_name_full 'Zeitschrift f\"ur Kristallographie - New Crystal Structures'
_journal_page_first 199
_journal_page_last 201
_journal_volume 222
_journal_year 2007
_chemical_formula_structural 'Cd(C9H7NO2)2(C12H8N2)2 &#x00B7; 3.5H~2~O'
_chemical_formula_sum 'C42 H35 Cd N6 O7.5'
_chemical_formula_weight 856.16
_chemical_name_systematic
; 
bis(1,10-phenanthroline-N,N')-bis(2-indolylformato)-cadmium(II) hydrate 
(1:3.5)
;
_space_group_IT_number 15
_symmetry_cell_setting monoclinic
_symmetry_space_group_name_Hall '-C 2yc'
_symmetry_space_group_name_H-M 'C 1 2/c 1'
_atom_sites_solution_hydrogens geom
_atom_sites_solution_primary direct
_atom_sites_solution_secondary difmap
_audit_creation_method SHELXL-97
_cell_angle_alpha 90.00
_cell_angle_beta 131.63(3)
_cell_angle_gamma 90.00
_cell_formula_units_Z 8
_cell_length_a 34.466(7)
_cell_length_b 12.646(3)
_cell_length_c 24.301(5)
_cell_measurement_temperature 293(2)
_cell_volume 7917(5)
_computing_structure_refinement 'SHELXL-97 (Sheldrick, 1997)'
_computing_structure_solution 'SHELXS-97 (Sheldrick, 1990)'
_diffrn_ambient_temperature 293(2)
_diffrn_measured_fraction_theta_full 0.996
_diffrn_measured_fraction_theta_max 0.996
_diffrn_measurement_device_type 'Bruker SMART APEX CCD II'
_diffrn_measurement_method phi/omega
_diffrn_radiation_monochromator graphite
_diffrn_radiation_source 'fine-focus sealed tube'
_diffrn_radiation_type MoK\a
_diffrn_radiation_wavelength 0.71073
_diffrn_reflns_av_R_equivalents 0.0254
_diffrn_reflns_av_sigmaI/netI 0.0236
_diffrn_reflns_limit_h_max 44
_diffrn_reflns_limit_h_min -44
_diffrn_reflns_limit_k_max 16
_diffrn_reflns_limit_k_min -16
_diffrn_reflns_limit_l_max 27
_diffrn_reflns_limit_l_min -31
_diffrn_reflns_number 37643
_diffrn_reflns_theta_full 27.47
_diffrn_reflns_theta_max 27.47
_diffrn_reflns_theta_min 2.99
_exptl_absorpt_coefficient_mu 0.611
_exptl_crystal_colour colorless
_exptl_crystal_density_diffrn 1.437
_exptl_crystal_density_method 'not measured'
_exptl_crystal_description block
_exptl_crystal_F_000 3496
_exptl_crystal_size_max 0.144
_exptl_crystal_size_mid 0.081
_exptl_crystal_size_min 0.074
_refine_diff_density_max 1.506
_refine_diff_density_min -0.746
_refine_diff_density_rms 0.108
_refine_ls_extinction_method none
_refine_ls_goodness_of_fit_ref 1.056
_refine_ls_hydrogen_treatment mixed
_refine_ls_matrix_type full
_refine_ls_number_parameters 513
_refine_ls_number_reflns 9025
_refine_ls_number_restraints 3
_refine_ls_restrained_S_all 1.056
_refine_ls_R_factor_all 0.0519
_refine_ls_R_factor_gt 0.0437
_refine_ls_shift/su_max 0.003
_refine_ls_shift/su_mean 0.000
_refine_ls_structure_factor_coef Fsqd
_refine_ls_weighting_details 'calc w=1/[\s^2^(Fo^2^)+(0.0962P)^2^+6.8519P] where P=(Fo^2^+2Fc^2^)/3'
_refine_ls_weighting_scheme calc
_refine_ls_wR_factor_gt 0.1383
_refine_ls_wR_factor_ref 0.1444
_reflns_number_gt 7473
_reflns_number_total 9025
_reflns_threshold_expression >2sigma(I)
_cod_data_source_file 1267-1964.cff
_cod_data_source_block d
_cod_original_cell_volume 7917(3)
_cod_original_sg_symbol_H-M C12/c1
_cod_database_code 8102088

loop_
_symmetry_equiv_pos_as_xyz
'x, y, z'
'-x, y, -z+1/2'
'x+1/2, y+1/2, z'
'-x+1/2, y+1/2, -z+1/2'
'-x, -y, -z'
'x, -y, z-1/2'
'-x+1/2, -y+1/2, -z'
'x+1/2, -y+1/2, z-1/2'

loop_
_atom_site_label
_atom_site_type_symbol
_atom_site_fract_x
_atom_site_fract_y
_atom_site_fract_z
_atom_site_U_iso_or_equiv
_atom_site_adp_type
_atom_site_occupancy
_atom_site_symmetry_multiplicity
_atom_site_Wyckoff_symbol
_atom_site_calc_flag
_atom_site_refinement_flags
_atom_site_disorder_assembly
_atom_site_disorder_group
Cd1 Cd 0.194896(7) 0.516009(18) 0.292214(11) 0.03776(10) Uani 1 8 f d . . .
N1 N 0.16209(9) 0.6697(2) 0.30773(14) 0.0430(5) Uani 1 8 f d . . .
N2 N 0.21952(11) 0.5148(2) 0.41026(16) 0.0488(6) Uani 1 8 f d . . .
N3 N 0.19104(8) 0.3269(2) 0.28728(13) 0.0410(6) Uani 1 8 f d . . .
N4 N 0.10448(10) 0.4503(2) 0.22079(16) 0.0507(6) Uani 1 8 f d . . .
N5 N 0.13382(13) 0.5197(3) 0.0164(2) 0.0639(9) Uani 1 8 f d . . .
HN5 H 0.1334 0.4524 0.0106 0.077 Uiso 1 8 f calc R . .
N6 N 0.36773(9) 0.7262(2) 0.41988(15) 0.0482(6) Uani 1 8 f d . . .
HN6 H 0.3462 0.7780 0.3978 0.058 Uiso 1 8 f calc R . .
O1 O 0.16147(10) 0.5909(2) 0.18406(13) 0.0602(6) Uani 1 8 f d . . .
O2 O 0.16953(12) 0.4306(2) 0.15606(16) 0.0695(7) Uani 1 8 f d . . .
O3 O 0.26557(9) 0.6571(2) 0.34440(15) 0.0626(6) Uani 1 8 f d . . .
O4 O 0.28958(12) 0.4917(2) 0.36557(18) 0.0633(7) Uani 1 8 f d . . .
O5W O 0.23633(11) 0.8616(2) 0.30100(15) 0.0710(7) Uani 1 8 f d . . .
H5WA H 0.2614 0.8976 0.3116 0.107 Uiso 1 8 f d R . .
H5WB H 0.2425 0.7976 0.3153 0.107 Uiso 1 8 f d R . .
O6W O 0.34418(10) 0.3535(2) 0.34938(14) 0.0601(6) Uani 1 8 f d . . .
H6WA H 0.3183 0.3437 0.3039 0.090 Uiso 1 8 f d R . .
H6WB H 0.3314 0.3986 0.3593 0.090 Uiso 1 8 f d R . .
O7W O 0.0000 0.9986(9) 0.2500 0.431(17) Uani 1 4 e d SD . .
H7WB H -0.0114 0.9782 0.2082 0.646 Uiso 1 8 f d RD . .
O8WA O 0.0209(4) 0.7294(14) 0.3116(9) 0.295(8) Uani 0.50 8 f d PD A -1
H8WA H 0.0378 0.7436 0.3566 0.442 Uiso 0.50 8 f d PRD A -1
H8WB H 0.0115 0.6817 0.2802 0.442 Uiso 0.50 8 f d PR A -1
O8WB O 0.0158(4) 0.8590(13) 0.3050(9) 0.295(8) Uani 0.50 8 f d PD B -2
H8WD H 0.0043 0.8268 0.2659 0.442 Uiso 0.50 8 f d PR B -2
H8WC H 0.0303 0.8254 0.3447 0.442 Uiso 0.50 8 f d PRD B -2
C1 C 0.13491(13) 0.7459(3) 0.2577(2) 0.0550(8) Uani 1 8 f d . . .
H1 H 0.1280 0.7407 0.2137 0.066 Uiso 1 8 f calc R . .
C2 C 0.11647(17) 0.8333(3) 0.2693(3) 0.0722(11) Uani 1 8 f d . . .
H2 H 0.0966 0.8842 0.2327 0.087 Uiso 1 8 f calc R . .
C3 C 0.12739(17) 0.8441(3) 0.3336(3) 0.0715(11) Uani 1 8 f d . . .
H3 H 0.1152 0.9025 0.3414 0.086 Uiso 1 8 f calc R . .
C4 C 0.15704(14) 0.7677(3) 0.3881(2) 0.0573(8) Uani 1 8 f d . . .
C5 C 0.17167(18) 0.7743(4) 0.4589(3) 0.0742(12) Uani 1 8 f d . . .
H5 H 0.1609 0.8320 0.4696 0.089 Uiso 1 8 f calc R . .
C6 C 0.20054(16) 0.6989(4) 0.5098(2) 0.0699(11) Uani 1 8 f d . . .
H6 H 0.2096 0.7057 0.5552 0.084 Uiso 1 8 f calc R . .
C7 C 0.21785(13) 0.6079(3) 0.49606(18) 0.0570(9) Uani 1 8 f d . . .
C8 C 0.24789(17) 0.5263(4) 0.5478(2) 0.0683(11) Uani 1 8 f d . . .
H8 H 0.2572 0.5296 0.5935 0.082 Uiso 1 8 f calc R . .
C9 C 0.26275(17) 0.4456(5) 0.5314(2) 0.0796(13) Uani 1 8 f d . . .
H9 H 0.2830 0.3923 0.5659 0.096 Uiso 1 8 f calc R . .
C10 C 0.24785(15) 0.4395(4) 0.4607(2) 0.0657(10) Uani 1 8 f d . . .
H10 H 0.2582 0.3815 0.4497 0.079 Uiso 1 8 f calc R . .
C11 C 0.20417(11) 0.5979(3) 0.42677(16) 0.0452(7) Uani 1 8 f d . . .
C12 C 0.17366(11) 0.6797(3) 0.37281(17) 0.0438(6) Uani 1 8 f d . . .
C13 C 0.14241(11) 0.5703(3) 0.07325(16) 0.0429(6) Uani 1 8 f d . . .
C14 C 0.13897(10) 0.6781(2) 0.06262(14) 0.0345(5) Uani 1 8 f d . . .
H14 H 0.1423 0.7286 0.0934 0.041 Uiso 1 8 f calc R . .
C15 C 0.12985(11) 0.6989(3) -0.00033(17) 0.0484(7) Uani 1 8 f d . . .
C16 C 0.12527(16) 0.7962(4) -0.0320(2) 0.0686(10) Uani 1 8 f d . . .
H16 H 0.1287 0.8604 -0.0105 0.082 Uiso 1 8 f calc R . .
C17 C 0.1155(2) 0.7910(5) -0.0967(3) 0.0918(16) Uani 1 8 f d . . .
H17 H 0.1123 0.8538 -0.1193 0.110 Uiso 1 8 f calc R . .
C18 C 0.1101(2) 0.6966(6) -0.1293(3) 0.100(2) Uani 1 8 f d . . .
H18 H 0.1027 0.6978 -0.1737 0.120 Uiso 1 8 f calc R . .
C19 C 0.11529(16) 0.6015(5) -0.0987(2) 0.0792(14) Uani 1 8 f d . . .
H19 H 0.1121 0.5387 -0.1213 0.095 Uiso 1 8 f calc R . .
C20 C 0.12565(12) 0.6003(3) -0.03172(17) 0.0532(8) Uani 1 8 f d . . .
C21 C 0.23198(13) 0.2658(3) 0.3179(2) 0.0580(9) Uani 1 8 f d . . .
H21 H 0.2647 0.2970 0.3489 0.070 Uiso 1 8 f calc R . .
C22 C 0.22876(15) 0.1579(3) 0.3062(3) 0.0709(11) Uani 1 8 f d . . .
H22 H 0.2589 0.1186 0.3295 0.085 Uiso 1 8 f calc R . .
C23 C 0.18154(15) 0.1090(3) 0.2606(2) 0.0636(9) Uani 1 8 f d . . .
H23 H 0.1789 0.0367 0.2517 0.076 Uiso 1 8 f calc R . .
C24 C 0.13711(13) 0.1709(3) 0.22745(18) 0.0510(7) Uani 1 8 f d . . .
C25 C 0.08624(15) 0.1260(3) 0.1796(2) 0.0664(10) Uani 1 8 f d . . .
H25 H 0.0821 0.0536 0.1705 0.080 Uiso 1 8 f calc R . .
C26 C 0.04482(14) 0.1864(3) 0.1482(2) 0.0725(12) Uani 1 8 f d . . .
H26 H 0.0121 0.1555 0.1165 0.087 Uiso 1 8 f calc R . .
C27 C 0.04894(12) 0.2976(3) 0.1616(2) 0.0571(8) Uani 1 8 f d . . .
C28 C 0.00608(14) 0.3635(4) 0.1278(3) 0.0873(15) Uani 1 8 f d . . .
H28 H -0.0272 0.3352 0.0961 0.105 Uiso 1 8 f calc R . .
C29 C 0.01289(16) 0.4678(4) 0.1409(3) 0.0986(19) Uani 1 8 f d . . .
H29 H -0.0156 0.5123 0.1182 0.118 Uiso 1 8 f calc R . .
C30 C 0.06288(16) 0.5088(3) 0.1886(3) 0.0762(14) Uani 1 8 f d . . .
H30 H 0.0671 0.5810 0.1982 0.091 Uiso 1 8 f calc R . .
C31 C 0.09810(10) 0.3457(3) 0.20792(16) 0.0422(6) Uani 1 8 f d . . .
C32 C 0.14353(10) 0.2796(2) 0.24211(15) 0.0373(6) Uani 1 8 f d . . .
C33 C 0.35487(11) 0.6223(3) 0.41689(17) 0.0448(7) Uani 1 8 f d . . .
C34 C 0.39914(13) 0.5632(3) 0.45917(19) 0.0524(8) Uani 1 8 f d . . .
H34 H 0.4012 0.4905 0.4666 0.063 Uiso 1 8 f calc R . .
C35 C 0.44114(12) 0.6323(3) 0.48956(18) 0.0533(8) Uani 1 8 f d . . .
C36 C 0.49572(13) 0.6197(4) 0.5363(2) 0.0689(11) Uani 1 8 f d . . .
H36 H 0.5108 0.5535 0.5551 0.083 Uiso 1 8 f calc R . .
C37 C 0.52567(14) 0.7054(4) 0.5533(2) 0.0782(13) Uani 1 8 f d . . .
H37 H 0.5613 0.6969 0.5831 0.094 Uiso 1 8 f calc R . .
C38 C 0.50393(15) 0.8059(4) 0.5270(3) 0.0789(13) Uani 1 8 f d . . .
H38 H 0.5256 0.8631 0.5400 0.095 Uiso 1 8 f calc R . .
C39 C 0.45169(15) 0.8224(4) 0.4825(2) 0.0685(11) Uani 1 8 f d . . .
H39 H 0.4374 0.8895 0.4653 0.082 Uiso 1 8 f calc R . .
C40 C 0.42053(11) 0.7339(3) 0.46388(18) 0.0498(7) Uani 1 8 f d . . .
C41 C 0.29966(12) 0.5888(3) 0.37252(17) 0.0468(7) Uani 1 8 f d . . .
C42 C 0.15848(12) 0.5263(3) 0.14258(17) 0.0449(7) Uani 1 8 f d . . .

loop_
_atom_site_aniso_label
_atom_site_aniso_U_11
_atom_site_aniso_U_22
_atom_site_aniso_U_33
_atom_site_aniso_U_23
_atom_site_aniso_U_13
_atom_site_aniso_U_12
Cd1 0.03449(13) 0.03916(14) 0.03934(14) 0.00028(8) 0.02440(11) 0.00084(7)
N1 0.0396(12) 0.0464(14) 0.0454(13) 0.0011(11) 0.0293(11) 0.0000(10)
N2 0.0437(15) 0.0564(17) 0.0447(15) 0.0050(12) 0.0287(13) 0.0025(11)
N3 0.0337(12) 0.0386(14) 0.0483(14) 0.0031(10) 0.0262(11) 0.0011(9)
N4 0.0310(12) 0.0520(15) 0.0561(16) 0.0005(13) 0.0234(12) 0.0008(11)
N5 0.0515(18) 0.072(2) 0.061(2) -0.0103(15) 0.0340(16) 0.0033(14)
N6 0.0343(12) 0.0472(15) 0.0577(15) -0.0118(12) 0.0283(12) -0.0042(10)
O1 0.0708(16) 0.0643(16) 0.0461(12) -0.0046(11) 0.0391(12) -0.0111(13)
O2 0.0768(18) 0.0575(17) 0.0762(18) 0.0179(14) 0.0517(16) 0.0145(13)
O3 0.0407(12) 0.0661(16) 0.0716(16) -0.0022(13) 0.0334(12) 0.0006(11)
O4 0.0591(16) 0.0571(15) 0.086(2) -0.0219(13) 0.0536(16) -0.0177(11)
O5W 0.0642(16) 0.0668(18) 0.0664(16) 0.0094(14) 0.0368(14) -0.0011(13)
O6W 0.0590(14) 0.0519(14) 0.0607(14) -0.0021(11) 0.0361(12) 0.0073(11)
O7W 0.220(13) 0.186(12) 0.97(5) 0.000 0.43(2) 0.000
O8WA 0.106(6) 0.364(15) 0.449(16) 0.277(14) 0.200(9) 0.106(8)
O8WB 0.106(6) 0.364(15) 0.449(16) 0.277(14) 0.200(9) 0.106(8)
C1 0.0524(18) 0.052(2) 0.064(2) 0.0086(16) 0.0400(17) 0.0055(15)
C2 0.073(3) 0.052(2) 0.096(3) 0.015(2) 0.058(2) 0.0158(18)
C3 0.084(3) 0.049(2) 0.108(3) -0.004(2) 0.075(3) 0.0058(19)
C4 0.0569(19) 0.058(2) 0.071(2) -0.0146(17) 0.0482(19) -0.0087(16)
C5 0.090(3) 0.075(3) 0.089(3) -0.029(2) 0.072(3) -0.014(2)
C6 0.075(3) 0.091(3) 0.063(2) -0.029(2) 0.054(2) -0.023(2)
C7 0.0465(17) 0.082(3) 0.0463(17) -0.0117(17) 0.0323(15) -0.0176(17)
C8 0.057(2) 0.105(4) 0.0421(19) 0.001(2) 0.0325(18) -0.006(2)
C9 0.059(2) 0.110(4) 0.054(2) 0.028(2) 0.031(2) 0.011(2)
C10 0.060(2) 0.079(3) 0.057(2) 0.019(2) 0.0389(19) 0.020(2)
C11 0.0372(14) 0.0585(19) 0.0438(15) -0.0077(14) 0.0285(13) -0.0092(13)
C12 0.0370(14) 0.0509(17) 0.0488(16) -0.0102(13) 0.0308(13) -0.0100(12)
C13 0.0325(13) 0.0530(18) 0.0383(14) -0.0020(12) 0.0214(12) -0.0008(12)
C14 0.0307(12) 0.0404(14) 0.0265(11) -0.0029(10) 0.0165(10) -0.0015(10)
C15 0.0347(14) 0.066(2) 0.0415(15) 0.0052(14) 0.0239(13) 0.0035(13)
C16 0.069(2) 0.073(3) 0.066(2) 0.018(2) 0.046(2) 0.007(2)
C17 0.101(4) 0.115(4) 0.080(3) 0.043(3) 0.069(3) 0.024(3)
C18 0.100(4) 0.162(6) 0.062(3) 0.029(3) 0.064(3) 0.031(4)
C19 0.071(3) 0.122(4) 0.051(2) 0.001(2) 0.043(2) 0.023(3)
C20 0.0387(15) 0.082(2) 0.0382(15) 0.0016(16) 0.0251(13) 0.0108(15)
C21 0.0352(15) 0.0519(19) 0.076(2) 0.0063(17) 0.0320(16) 0.0047(13)
C22 0.0477(19) 0.051(2) 0.098(3) 0.005(2) 0.042(2) 0.0103(16)
C23 0.062(2) 0.0422(19) 0.077(2) 0.0016(17) 0.042(2) 0.0035(15)
C24 0.0485(17) 0.0469(18) 0.0467(17) 0.0020(14) 0.0271(15) -0.0054(13)
C25 0.057(2) 0.0466(19) 0.066(2) -0.0023(17) 0.0282(18) -0.0148(16)
C26 0.0442(18) 0.067(2) 0.070(2) -0.002(2) 0.0225(18) -0.0199(17)
C27 0.0337(15) 0.062(2) 0.0585(19) -0.0009(16) 0.0233(15) -0.0073(14)
C28 0.0298(16) 0.081(3) 0.103(3) -0.002(3) 0.024(2) -0.0049(17)
C29 0.0318(18) 0.083(3) 0.127(5) -0.007(3) 0.030(2) 0.0073(19)
C30 0.041(2) 0.059(2) 0.099(4) -0.005(2) 0.034(2) 0.0071(15)
C31 0.0312(13) 0.0492(16) 0.0398(14) 0.0034(12) 0.0209(12) -0.0008(11)
C32 0.0346(13) 0.0413(15) 0.0348(13) 0.0042(11) 0.0226(11) 0.0003(11)
C33 0.0395(14) 0.0487(17) 0.0461(16) -0.0095(13) 0.0284(13) -0.0044(12)
C34 0.0447(16) 0.0513(19) 0.0511(18) -0.0030(14) 0.0277(15) 0.0005(14)
C35 0.0387(15) 0.068(2) 0.0429(16) -0.0099(15) 0.0225(14) -0.0001(14)
C36 0.0382(17) 0.090(3) 0.055(2) -0.004(2) 0.0216(16) 0.0079(18)
C37 0.0331(17) 0.116(4) 0.064(2) -0.025(3) 0.0233(17) -0.008(2)
C38 0.047(2) 0.099(4) 0.081(3) -0.036(3) 0.038(2) -0.031(2)
C39 0.0504(19) 0.069(3) 0.079(3) -0.025(2) 0.040(2) -0.0188(17)
C40 0.0365(14) 0.0590(19) 0.0495(17) -0.0166(15) 0.0267(14) -0.0070(13)
C41 0.0431(15) 0.0551(19) 0.0453(16) -0.0135(14) 0.0308(14) -0.0083(13)
C42 0.0327(14) 0.056(2) 0.0386(15) -0.0007(13) 0.0204(13) -0.0052(12)

loop_
_atom_type_symbol
_atom_type_description
_atom_type_scat_dispersion_real
_atom_type_scat_dispersion_imag
_atom_type_scat_source
C C 0.0033 0.0016 'International Tables Vol C Tables 4.2.6.8 and 6.1.1.4'
H H 0.0000 0.0000 'International Tables Vol C Tables 4.2.6.8 and 6.1.1.4'
N N 0.0061 0.0033 'International Tables Vol C Tables 4.2.6.8 and 6.1.1.4'
O O 0.0106 0.0060 'International Tables Vol C Tables 4.2.6.8 and 6.1.1.4'
Cd Cd -0.8075 1.2024 'International Tables Vol C Tables 4.2.6.8 and 6.1.1.4'

loop_
_geom_angle_atom_site_label_1
_geom_angle_atom_site_label_2
_geom_angle_atom_site_label_3
_geom_angle
_geom_angle_site_symmetry_1
_geom_angle_site_symmetry_3
_geom_angle_publ_flag
O1 Cd1 N2 153.94(10) . . ?
O1 Cd1 N3 113.07(9) . . ?
N2 Cd1 N3 91.01(9) . . ?
O1 Cd1 N1 85.07(9) . . ?
N2 Cd1 N1 69.23(9) . . ?
N3 Cd1 N1 143.17(8) . . ?
O1 Cd1 O4 107.32(11) . . ?
N2 Cd1 O4 83.59(11) . . ?
N3 Cd1 O4 85.13(8) . . ?
N1 Cd1 O4 121.19(8) . . ?
O1 Cd1 N4 83.93(10) . . ?
N2 Cd1 N4 96.68(11) . . ?
N3 Cd1 N4 68.32(9) . . ?
N1 Cd1 N4 82.99(9) . . ?
O4 Cd1 N4 153.45(9) . . ?
O1 Cd1 O3 82.36(10) . . ?
N2 Cd1 O3 87.00(10) . . ?
N3 Cd1 O3 136.08(8) . . ?
N1 Cd1 O3 75.62(8) . . ?
O4 Cd1 O3 51.03(8) . . ?
N4 Cd1 O3 155.43(9) . . ?
C1 N1 C12 118.8(3) . . ?
C1 N1 Cd1 124.2(2) . . ?
C12 N1 Cd1 117.0(2) . . ?
C10 N2 C11 118.4(3) . . ?
C10 N2 Cd1 124.6(3) . . ?
C11 N2 Cd1 117.0(2) . . ?
C21 N3 C32 117.3(3) . . ?
C21 N3 Cd1 123.6(2) . . ?
C32 N3 Cd1 118.44(19) . . ?
C30 N4 C31 118.1(3) . . ?
C30 N4 Cd1 126.3(3) . . ?
C31 N4 Cd1 115.16(19) . . ?
C13 N5 C20 106.6(3) . . ?
C13 N5 HN5 126.7 . . ?
C20 N5 HN5 126.7 . . ?
C40 N6 C33 108.9(3) . . ?
C40 N6 HN6 125.5 . . ?
C33 N6 HN6 125.5 . . ?
C42 O1 Cd1 111.7(2) . . ?
C41 O3 Cd1 91.6(2) . . ?
C41 O4 Cd1 95.1(2) . . ?
H5WA O5W H5WB 117.2 . . ?
H6WA O6W H6WB 100.1 . . ?
H8WA O8WA H8WB 146.4 . . ?
H8WA O8WA H8WC 50.5 . . ?
H8WB O8WA H8WC 162.8 . . ?
H8WD O8WB H8WC 120.9 . . ?
N1 C1 C2 121.9(4) . . ?
N1 C1 H1 119.1 . . ?
C2 C1 H1 119.1 . . ?
C3 C2 C1 120.0(4) . . ?
C3 C2 H2 120.0 . . ?
C1 C2 H2 120.0 . . ?
C2 C3 C4 119.7(4) . . ?
C2 C3 H3 120.2 . . ?
C4 C3 H3 120.2 . . ?
C3 C4 C12 117.9(3) . . ?
C3 C4 C5 123.4(4) . . ?
C12 C4 C5 118.7(4) . . ?
C6 C5 C4 121.1(4) . . ?
C6 C5 H5 119.5 . . ?
C4 C5 H5 119.5 . . ?
C5 C6 C7 121.8(3) . . ?
C5 C6 H6 119.1 . . ?
C7 C6 H6 119.1 . . ?
C8 C7 C11 117.4(4) . . ?
C8 C7 C6 123.6(3) . . ?
C11 C7 C6 119.0(4) . . ?
C9 C8 C7 120.1(4) . . ?
C9 C8 H8 120.0 . . ?
C7 C8 H8 120.0 . . ?
C8 C9 C10 120.1(4) . . ?
C8 C9 H9 119.9 . . ?
C10 C9 H9 119.9 . . ?
N2 C10 C9 121.7(4) . . ?
N2 C10 H10 119.2 . . ?
C9 C10 H10 119.2 . . ?
N2 C11 C7 122.3(3) . . ?
N2 C11 C12 118.8(3) . . ?
C7 C11 C12 118.9(3) . . ?
N1 C12 C4 121.6(3) . . ?
N1 C12 C11 117.9(3) . . ?
C4 C12 C11 120.5(3) . . ?
N5 C13 C14 109.9(3) . . ?
N5 C13 C42 129.6(3) . . ?
C14 C13 C42 120.2(3) . . ?
C15 C14 C13 109.1(3) . . ?
C15 C14 H14 125.4 . . ?
C13 C14 H14 125.4 . . ?
C14 C15 C16 129.9(3) . . ?
C14 C15 C20 107.3(3) . . ?
C16 C15 C20 122.8(3) . . ?
C17 C16 C15 116.0(5) . . ?
C17 C16 H16 122.0 . . ?
C15 C16 H16 122.0 . . ?
C16 C17 C18 122.6(5) . . ?
C16 C17 H17 118.7 . . ?
C18 C17 H17 118.7 . . ?
C19 C18 C17 122.2(4) . . ?
C19 C18 H18 118.9 . . ?
C17 C18 H18 118.9 . . ?
C18 C19 C20 118.6(5) . . ?
C18 C19 H19 120.7 . . ?
C20 C19 H19 120.7 . . ?
C19 C20 C15 117.8(4) . . ?
C19 C20 N5 135.2(4) . . ?
C15 C20 N5 107.0(3) . . ?
N3 C21 C22 123.5(3) . . ?
N3 C21 H21 118.3 . . ?
C22 C21 H21 118.3 . . ?
C23 C22 C21 120.2(3) . . ?
C23 C22 H22 119.9 . . ?
C21 C22 H22 119.9 . . ?
C22 C23 C24 118.1(3) . . ?
C22 C23 H23 120.9 . . ?
C24 C23 H23 120.9 . . ?
C32 C24 C23 118.3(3) . . ?
C32 C24 C25 119.9(3) . . ?
C23 C24 C25 121.8(3) . . ?
C26 C25 C24 120.6(4) . . ?
C26 C25 H25 119.7 . . ?
C24 C25 H25 119.7 . . ?
C25 C26 C27 122.0(3) . . ?
C25 C26 H26 119.0 . . ?
C27 C26 H26 119.0 . . ?
C28 C27 C31 117.1(4) . . ?
C28 C27 C26 123.3(3) . . ?
C31 C27 C26 119.5(3) . . ?
C29 C28 C27 119.9(4) . . ?
C29 C28 H28 120.0 . . ?
C27 C28 H28 120.0 . . ?
C28 C29 C30 119.3(4) . . ?
C28 C29 H29 120.3 . . ?
C30 C29 H29 120.3 . . ?
N4 C30 C29 123.1(4) . . ?
N4 C30 H30 118.5 . . ?
C29 C30 H30 118.5 . . ?
N4 C31 C27 122.4(3) . . ?
N4 C31 C32 119.1(3) . . ?
C27 C31 C32 118.5(3) . . ?
N3 C32 C24 122.6(3) . . ?
N3 C32 C31 118.0(3) . . ?
C24 C32 C31 119.4(3) . . ?
C34 C33 N6 108.9(3) . . ?
C34 C33 C41 129.7(3) . . ?
N6 C33 C41 121.4(3) . . ?
C33 C34 C35 107.5(3) . . ?
C33 C34 H34 126.2 . . ?
C35 C34 H34 126.2 . . ?
C40 C35 C34 107.2(3) . . ?
C40 C35 C36 118.1(4) . . ?
C34 C35 C36 134.7(4) . . ?
C37 C36 C35 119.3(4) . . ?
C37 C36 H36 120.4 . . ?
C35 C36 H36 120.4 . . ?
C36 C37 C38 121.3(4) . . ?
C36 C37 H37 119.4 . . ?
C38 C37 H37 119.4 . . ?
C39 C38 C37 121.7(4) . . ?
C39 C38 H38 119.2 . . ?
C37 C38 H38 119.2 . . ?
C38 C39 C40 117.3(4) . . ?
C38 C39 H39 121.4 . . ?
C40 C39 H39 121.4 . . ?
N6 C40 C35 107.4(3) . . ?
N6 C40 C39 130.1(3) . . ?
C35 C40 C39 122.4(3) . . ?
O3 C41 O4 122.2(3) . . ?
O3 C41 C33 119.2(3) . . ?
O4 C41 C33 118.7(3) . . ?
O2 C42 O1 125.2(3) . . ?
O2 C42 C13 118.7(3) . . ?
O1 C42 C13 116.0(3) . . ?

loop_
_geom_bond_atom_site_label_1
_geom_bond_atom_site_label_2
_geom_bond_distance
_geom_bond_site_symmetry_2
_geom_bond_publ_flag
Cd1 O1 2.260(2) . ?
Cd1 N2 2.391(3) . ?
Cd1 N3 2.393(3) . ?
Cd1 N1 2.401(3) . ?
Cd1 O4 2.489(3) . ?
Cd1 N4 2.495(3) . ?
Cd1 O3 2.573(3) . ?
N1 C1 1.331(4) . ?
N1 C12 1.356(4) . ?
N2 C10 1.331(5) . ?
N2 C11 1.351(4) . ?
N3 C21 1.322(4) . ?
N3 C32 1.363(4) . ?
N4 C30 1.313(5) . ?
N4 C31 1.344(4) . ?
N5 C13 1.366(5) . ?
N5 C20 1.431(5) . ?
N5 HN5 0.8600 . ?
N6 C40 1.371(4) . ?
N6 C33 1.373(4) . ?
N6 HN6 0.8600 . ?
O1 C42 1.247(4) . ?
O2 C42 1.246(5) . ?
O3 C41 1.236(4) . ?
O4 C41 1.257(4) . ?
O5W H5WA 0.8504 . ?
O5W H5WB 0.8497 . ?
O6W H6WA 0.8500 . ?
O6W H6WB 0.8496 . ?
O7W H7WB 0.8500 . ?
O8WA H8WA 0.8501 . ?
O8WA H8WB 0.8500 . ?
O8WA H8WC 1.3710 . ?
O8WB H8WD 0.8501 . ?
O8WB H8WC 0.8500 . ?
C1 C2 1.394(5) . ?
C1 H1 0.9300 . ?
C2 C3 1.349(7) . ?
C2 H2 0.9300 . ?
C3 C4 1.391(6) . ?
C3 H3 0.9300 . ?
C4 C12 1.409(5) . ?
C4 C5 1.440(6) . ?
C5 C6 1.339(6) . ?
C5 H5 0.9300 . ?
C6 C7 1.433(6) . ?
C6 H6 0.9300 . ?
C7 C8 1.409(6) . ?
C7 C11 1.421(4) . ?
C8 C9 1.317(7) . ?
C8 H8 0.9300 . ?
C9 C10 1.433(6) . ?
C9 H9 0.9300 . ?
C10 H10 0.9300 . ?
C11 C12 1.437(5) . ?
C13 C14 1.377(4) . ?
C13 C42 1.488(4) . ?
C14 C15 1.367(4) . ?
C14 H14 0.9300 . ?
C15 C16 1.404(5) . ?
C15 C20 1.419(5) . ?
C16 C17 1.371(6) . ?
C16 H16 0.9300 . ?
C17 C18 1.376(8) . ?
C17 H17 0.9300 . ?
C18 C19 1.363(8) . ?
C18 H18 0.9300 . ?
C19 C20 1.416(5) . ?
C19 H19 0.9300 . ?
C21 C22 1.383(5) . ?
C21 H21 0.9300 . ?
C22 C23 1.365(6) . ?
C22 H22 0.9300 . ?
C23 C24 1.403(5) . ?
C23 H23 0.9300 . ?
C24 C32 1.400(5) . ?
C24 C25 1.429(5) . ?
C25 C26 1.325(6) . ?
C25 H25 0.9300 . ?
C26 C27 1.429(6) . ?
C26 H26 0.9300 . ?
C27 C28 1.393(5) . ?
C27 C31 1.405(4) . ?
C28 C29 1.341(7) . ?
C28 H28 0.9300 . ?
C29 C30 1.388(6) . ?
C29 H29 0.9300 . ?
C30 H30 0.9300 . ?
C31 C32 1.453(4) . ?
C33 C34 1.364(5) . ?
C33 C41 1.496(4) . ?
C34 C35 1.409(5) . ?
C34 H34 0.9300 . ?
C35 C40 1.399(5) . ?
C35 C36 1.420(5) . ?
C36 C37 1.358(7) . ?
C36 H36 0.9300 . ?
C37 C38 1.397(7) . ?
C37 H37 0.9300 . ?
C38 C39 1.367(6) . ?
C38 H38 0.9300 . ?
C39 C40 1.401(5) . ?
C39 H39 0.9300 . ?
